data_2230830
loop_
_publ_author_name
'Rowthu, Sankara Rao'
'Shin, Jong Won'
'Kim, Seung-Hui'
'Kim, Jong Jin'
'Min, Kil Sik'

_publ_section_title
;
 Diazido{(<i>S</i>)-1-phenyl-<i>N</i>,<i>N</i>-bis[(2-pyridyl)methyl]ethanamine}copper(II)
;
_journal_coeditor_code PK2326
_journal_issue 7
_journal_name_full 'Acta Crystallographica Section E'
_journal_page_first m873
_journal_page_last m874
_journal_paper_doi 10.1107/S1600536811021234
_journal_volume 67
_journal_year 2011
_chemical_formula_iupac '[Cu (N3)2 (C20 H21 N3)]'
_chemical_formula_moiety 'C20 H21 Cu N9'
_chemical_formula_sum 'C20 H21 Cu N9'
_chemical_formula_weight 451.00
_chemical_name_systematic
;
Diazido{(<i>S</i>)-1-phenyl-<i>N</i>,<i>N</i>-bis[(2-
pyridyl)methyl]ethanamine}copper(II)
;
_space_group_IT_number 4
_symmetry_cell_setting monoclinic
_symmetry_space_group_name_Hall 'P 2yb'
_symmetry_space_group_name_H-M 'P 1 21 1'
_atom_sites_solution_hydrogens geom
_atom_sites_solution_primary direct
_atom_sites_solution_secondary difmap
_cell_angle_alpha 90.00
_cell_angle_beta 98.413(4)
_cell_angle_gamma 90.00
_cell_formula_units_Z 2
_cell_length_a 6.9972(12)
_cell_length_b 14.506(3)
_cell_length_c 10.2828(17)
_cell_measurement_reflns_used 2059
_cell_measurement_temperature 296(2)
_cell_measurement_theta_max 23.08
_cell_measurement_theta_min 2.45
_cell_volume 1032.5(3)
_computing_cell_refinement 'SAINT (Siemens, 1996)'
_computing_data_collection 'SMART (Siemens, 1996)'
_computing_data_reduction 'SHELXTL (Sheldrick, 2008)'
_computing_molecular_graphics 'ORTEP-3 for Windows (Farrugia, 1997)'
_computing_publication_material 'SHELXL97 (Sheldrick, 2008)'
_computing_structure_refinement 'SHELXL97 (Sheldrick, 2008)'
_computing_structure_solution 'SHELXS97 (Sheldrick, 2008)'
_diffrn_ambient_temperature 296(2)
_diffrn_measured_fraction_theta_full 0.997
_diffrn_measured_fraction_theta_max 0.997
_diffrn_measurement_device_type 'Siemens SMART CCD'
_diffrn_measurement_method '\f and \w'
_diffrn_radiation_monochromator graphite
_diffrn_radiation_source 'fine-focus sealed tube'
_diffrn_radiation_type MoK\a
_diffrn_radiation_wavelength 0.71073
_diffrn_reflns_av_R_equivalents 0.0493
_diffrn_reflns_av_sigmaI/netI 0.1126
_diffrn_reflns_limit_h_max 9
_diffrn_reflns_limit_h_min -8
_diffrn_reflns_limit_k_max 16
_diffrn_reflns_limit_k_min -19
_diffrn_reflns_limit_l_max 8
_diffrn_reflns_limit_l_min -13
_diffrn_reflns_number 7801
_diffrn_reflns_theta_full 28.34
_diffrn_reflns_theta_max 28.34
_diffrn_reflns_theta_min 2.00
_diffrn_standards_number 0
_exptl_absorpt_coefficient_mu 1.085
_exptl_absorpt_correction_T_max 0.958
_exptl_absorpt_correction_T_min 0.749
_exptl_absorpt_correction_type multi-scan
_exptl_absorpt_process_details '(SADABS; Sheldrick, 1996)'
_exptl_crystal_colour green
_exptl_crystal_density_diffrn 1.451
_exptl_crystal_density_method 'not measured'
_exptl_crystal_description plate
_exptl_crystal_F_000 466
_exptl_crystal_size_max 0.23
_exptl_crystal_size_mid 0.19
_exptl_crystal_size_min 0.04
_refine_diff_density_max 0.741
_refine_diff_density_min -0.900
_refine_ls_abs_structure_details 'Flack (1983), 1941 Friedel pairs'
_refine_ls_abs_structure_Flack 0.02(3)
_refine_ls_extinction_method none
_refine_ls_goodness_of_fit_ref 1.094
_refine_ls_hydrogen_treatment constr
_refine_ls_matrix_type full
_refine_ls_number_parameters 272
_refine_ls_number_reflns 4630
_refine_ls_number_restraints 1
_refine_ls_restrained_S_all 1.094
_refine_ls_R_factor_all 0.1135
_refine_ls_R_factor_gt 0.0584
_refine_ls_shift/su_max 0.000
_refine_ls_shift/su_mean 0.000
_refine_ls_structure_factor_coef Fsqd
_refine_ls_weighting_details 'calc w=1/[\s^2^(Fo^2^)+0.2609P] where P=(Fo^2^+2Fc^2^)/3'
_refine_ls_weighting_scheme calc
_refine_ls_wR_factor_gt 0.0819
_refine_ls_wR_factor_ref 0.1152
_reflns_number_gt 2863
_reflns_number_total 4630
_reflns_threshold_expression I>2\s(I)
_cod_data_source_file pk2326.cif
_cod_data_source_block I
_cod_original_sg_symbol_H-M 'P 21'
_cod_database_code 2230830
_cod_database_fobs_code 2230830

loop_
_symmetry_equiv_pos_as_xyz
'x, y, z'
'-x, y+1/2, -z'

loop_
_atom_site_type_symbol
_atom_site_label
_atom_site_fract_x
_atom_site_fract_y
_atom_site_fract_z
_atom_site_U_iso_or_equiv
_atom_site_adp_type
_atom_site_calc_flag
_atom_site_refinement_flags
_atom_site_occupancy
_atom_site_symmetry_multiplicity
_atom_site_disorder_assembly
_atom_site_disorder_group
Cu Cu1 0.97299(8) 0.03627(6) 0.09599(6) 0.03987(19) Uani d . 1 1 . .
N N1 0.9182(6) 0.1005(4) 0.2601(5) 0.0397(13) Uani d . 1 1 . .
N N2 1.1219(6) -0.0557(3) 0.2383(5) 0.0352(12) Uani d . 1 1 . .
N N3 0.7954(6) -0.0873(4) 0.0636(5) 0.0391(13) Uani d . 1 1 . .
N N4 0.8063(8) 0.1251(5) -0.0106(6) 0.0594(18) Uani d . 1 1 . .
N N5 0.7529(8) 0.1156(4) -0.1229(7) 0.0571(16) Uani d . 1 1 . .
N N6 0.6948(12) 0.1098(6) -0.2324(7) 0.113(3) Uani d . 1 1 . .
N N7 1.1556(7) 0.0125(5) -0.0299(6) 0.056(2) Uani d . 1 1 . .
N N8 1.1260(9) -0.0280(5) -0.1291(7) 0.0662(19) Uani d . 1 1 . .
N N9 1.1054(13) -0.0689(8) -0.2243(9) 0.150(5) Uani d . 1 1 . .
C C1 0.8573(8) 0.1875(5) 0.2688(7) 0.0476(17) Uani d . 1 1 . .
H H1 0.8397 0.2237 0.1934 0.057 Uiso calc R 1 1 . .
C C2 0.8202(9) 0.2249(5) 0.3835(8) 0.061(2) Uani d . 1 1 . .
H H2 0.7774 0.2854 0.3864 0.073 Uiso calc R 1 1 . .
C C3 0.8470(10) 0.1716(7) 0.4955(8) 0.071(2) Uani d . 1 1 . .
H H3 0.8182 0.1951 0.5745 0.085 Uiso calc R 1 1 . .
C C4 0.9162(9) 0.0839(5) 0.4894(7) 0.055(2) Uani d . 1 1 . .
H H4 0.9390 0.0474 0.5645 0.066 Uiso calc R 1 1 . .
C C5 0.9513(7) 0.0509(5) 0.3707(5) 0.0375(17) Uani d . 1 1 . .
C C6 1.0194(8) -0.0470(5) 0.3535(6) 0.0433(16) Uani d . 1 1 . .
H H6A 1.1050 -0.0656 0.4319 0.052 Uiso calc R 1 1 . .
H H6B 0.9088 -0.0881 0.3428 0.052 Uiso calc R 1 1 . .
C C7 1.0910(8) -0.1481(4) 0.1814(6) 0.0412(15) Uani d . 1 1 . .
H H7A 1.1169 -0.1934 0.2512 0.049 Uiso calc R 1 1 . .
H H7B 1.1829 -0.1583 0.1207 0.049 Uiso calc R 1 1 . .
C C8 0.8881(8) -0.1635(4) 0.1091(6) 0.0376(14) Uani d . 1 1 . .
C C9 0.8111(8) -0.2496(5) 0.0895(6) 0.0518(18) Uani d . 1 1 . .
H H9 0.8782 -0.3010 0.1257 0.062 Uiso calc R 1 1 . .
C C10 0.6315(10) -0.2587(6) 0.0148(7) 0.066(2) Uani d . 1 1 . .
H H10 0.5770 -0.3167 -0.0025 0.079 Uiso calc R 1 1 . .
C C11 0.5346(10) -0.1809(6) -0.0334(6) 0.059(2) Uani d . 1 1 . .
H H11 0.4125 -0.1853 -0.0828 0.071 Uiso calc R 1 1 . .
C C12 0.6200(8) -0.0968(5) -0.0079(6) 0.0535(19) Uani d . 1 1 . .
H H12 0.5541 -0.0442 -0.0413 0.064 Uiso calc R 1 1 . .
C C13 1.3354(8) -0.0333(5) 0.2654(6) 0.0376(17) Uani d . 1 1 . .
H H13 1.3882 -0.0501 0.1855 0.045 Uiso calc R 1 1 . .
C C14 1.4474(7) -0.0887(5) 0.3751(6) 0.0397(15) Uani d . 1 1 . .
C C15 1.4879(9) -0.0563(5) 0.5031(6) 0.0551(18) Uani d . 1 1 . .
H H15 1.4398 0.0005 0.5249 0.066 Uiso calc R 1 1 . .
C C16 1.6004(11) -0.1086(6) 0.5992(7) 0.072(2) Uani d . 1 1 . .
H H16 1.6268 -0.0864 0.6848 0.087 Uiso calc R 1 1 . .
C C17 1.6718(10) -0.1919(7) 0.5691(9) 0.077(3) Uani d . 1 1 . .
H H17 1.7478 -0.2257 0.6341 0.092 Uiso calc R 1 1 . .
C C18 1.6329(10) -0.2265(6) 0.4442(8) 0.068(2) Uani d . 1 1 . .
H H18 1.6803 -0.2838 0.4238 0.082 Uiso calc R 1 1 . .
C C19 1.5211(8) -0.1742(5) 0.3486(6) 0.0508(18) Uani d . 1 1 . .
H H19 1.4948 -0.1975 0.2635 0.061 Uiso calc R 1 1 . .
C C20 1.3706(8) 0.0698(5) 0.2839(8) 0.050(2) Uani d . 1 1 . .
H H20A 1.3169 0.0905 0.3595 0.075 Uiso calc R 1 1 . .
H H20B 1.3102 0.1021 0.2074 0.075 Uiso calc R 1 1 . .
H H20C 1.5070 0.0817 0.2966 0.075 Uiso calc R 1 1 . .

loop_
_atom_site_aniso_label
_atom_site_aniso_U_11
_atom_site_aniso_U_22
_atom_site_aniso_U_33
_atom_site_aniso_U_12
_atom_site_aniso_U_13
_atom_site_aniso_U_23
Cu1 0.0360(3) 0.0420(4) 0.0411(4) 0.0039(5) 0.0038(2) 0.0023(5)
N1 0.034(3) 0.048(4) 0.036(3) -0.002(2) 0.001(2) -0.005(3)
N2 0.033(3) 0.029(3) 0.044(3) 0.000(2) 0.005(2) -0.001(2)
N3 0.029(2) 0.042(4) 0.046(3) -0.004(2) 0.005(2) -0.005(3)
N4 0.063(4) 0.070(5) 0.042(4) 0.017(3) -0.002(3) 0.001(3)
N5 0.062(4) 0.058(5) 0.051(4) 0.014(3) 0.006(3) 0.012(3)
N6 0.169(8) 0.112(7) 0.050(5) 0.037(6) -0.012(5) 0.006(4)
N7 0.044(3) 0.074(6) 0.052(3) 0.008(3) 0.009(2) -0.003(3)
N8 0.064(4) 0.075(5) 0.057(4) 0.022(3) 0.002(3) -0.017(4)
N9 0.134(8) 0.207(12) 0.103(7) 0.055(7) -0.002(6) -0.088(8)
C1 0.039(3) 0.039(5) 0.065(5) 0.006(3) 0.008(3) -0.009(3)
C2 0.052(4) 0.052(6) 0.079(6) 0.004(4) 0.013(4) -0.032(5)
C3 0.059(5) 0.099(8) 0.058(5) -0.008(5) 0.021(4) -0.034(5)
C4 0.054(4) 0.062(6) 0.052(4) 0.005(3) 0.015(3) -0.010(3)
C5 0.031(2) 0.043(5) 0.039(3) 0.002(3) 0.007(2) -0.008(4)
C6 0.043(4) 0.042(5) 0.048(4) -0.009(3) 0.017(3) 0.007(3)
C7 0.034(3) 0.035(4) 0.053(4) 0.001(3) 0.002(3) -0.004(3)
C8 0.035(3) 0.027(4) 0.051(4) -0.001(3) 0.008(3) -0.012(3)
C9 0.037(3) 0.052(5) 0.067(5) -0.005(3) 0.011(3) -0.021(4)
C10 0.055(5) 0.065(6) 0.081(6) -0.016(4) 0.023(4) -0.032(5)
C11 0.048(4) 0.068(7) 0.058(5) -0.012(4) -0.002(3) -0.019(4)
C12 0.038(3) 0.067(6) 0.054(4) -0.002(4) 0.002(3) -0.003(4)
C13 0.032(3) 0.038(5) 0.042(4) -0.003(3) 0.002(3) 0.006(3)
C14 0.029(3) 0.039(4) 0.049(4) 0.002(3) -0.001(3) 0.003(3)
C15 0.053(4) 0.058(5) 0.052(4) 0.003(4) -0.001(3) 0.003(4)
C16 0.076(5) 0.085(8) 0.051(5) -0.017(5) -0.007(4) 0.020(5)
C17 0.055(5) 0.078(8) 0.089(7) -0.003(4) -0.017(4) 0.048(5)
C18 0.050(4) 0.059(6) 0.091(6) 0.003(4) -0.002(4) 0.020(5)
C19 0.041(3) 0.057(5) 0.053(4) -0.004(3) 0.002(3) 0.003(3)
C20 0.027(3) 0.054(6) 0.067(5) -0.005(3) -0.003(3) 0.010(3)

loop_
_atom_type_symbol
_atom_type_description
_atom_type_scat_dispersion_real
_atom_type_scat_dispersion_imag
_atom_type_scat_source
C C 0.0033 0.0016 'International Tables Vol C Tables 4.2.6.8 and 6.1.1.4'
H H 0.0000 0.0000 'International Tables Vol C Tables 4.2.6.8 and 6.1.1.4'
N N 0.0061 0.0033 'International Tables Vol C Tables 4.2.6.8 and 6.1.1.4'
Cu Cu 0.3201 1.2651 'International Tables Vol C Tables 4.2.6.8 and 6.1.1.4'

loop_
_geom_angle_atom_site_label_1
_geom_angle_atom_site_label_2
_geom_angle_atom_site_label_3
_geom_angle_site_symmetry_1
_geom_angle_site_symmetry_3
_geom_angle
_geom_angle_publ_flag
N4 Cu1 N7 . . 97.9(2) ?
N4 Cu1 N1 . . 89.6(2) ?
N7 Cu1 N1 . . 148.2(2) ?
N4 Cu1 N2 . . 169.7(2) ?
N7 Cu1 N2 . . 92.4(2) ?
N1 Cu1 N2 . . 81.3(2) ?
N4 Cu1 N3 . . 100.1(2) ?
N7 Cu1 N3 . . 99.5(2) ?
N1 Cu1 N3 . . 109.55(19) ?
N2 Cu1 N3 . . 78.53(19) ?
C5 N1 C1 . . 117.9(6) ?
C5 N1 Cu1 . . 115.7(5) ?
C1 N1 Cu1 . . 126.4(4) ?
C7 N2 C6 . . 109.7(5) ?
C7 N2 C13 . . 110.7(4) ?
C6 N2 C13 . . 114.5(5) ?
C7 N2 Cu1 . . 105.6(3) ?
C6 N2 Cu1 . . 104.5(3) ?
C13 N2 Cu1 . . 111.2(4) ?
C8 N3 C12 . . 117.8(6) ?
C8 N3 Cu1 . . 113.0(4) ?
C12 N3 Cu1 . . 128.6(5) ?
N5 N4 Cu1 . . 123.6(5) ?
N6 N5 N4 . . 176.8(8) ?
N8 N7 Cu1 . . 127.6(5) ?
N9 N8 N7 . . 176.9(8) ?
N1 C1 C2 . . 122.5(7) ?
N1 C1 H1 . . 118.7 ?
C2 C1 H1 . . 118.7 ?
C1 C2 C3 . . 118.8(8) ?
C1 C2 H2 . . 120.6 ?
C3 C2 H2 . . 120.6 ?
C4 C3 C2 . . 119.4(7) ?
C4 C3 H3 . . 120.3 ?
C2 C3 H3 . . 120.3 ?
C5 C4 C3 . . 118.5(7) ?
C5 C4 H4 . . 120.7 ?
C3 C4 H4 . . 120.7 ?
N1 C5 C4 . . 122.7(7) ?
N1 C5 C6 . . 115.0(5) ?
C4 C5 C6 . . 122.2(6) ?
N2 C6 C5 . . 111.8(5) ?
N2 C6 H6A . . 109.3 ?
C5 C6 H6A . . 109.3 ?
N2 C6 H6B . . 109.3 ?
C5 C6 H6B . . 109.3 ?
H6A C6 H6B . . 107.9 ?
N2 C7 C8 . . 113.7(5) ?
N2 C7 H7A . . 108.8 ?
C8 C7 H7A . . 108.8 ?
N2 C7 H7B . . 108.8 ?
C8 C7 H7B . . 108.8 ?
H7A C7 H7B . . 107.7 ?
N3 C8 C9 . . 123.2(5) ?
N3 C8 C7 . . 115.0(5) ?
C9 C8 C7 . . 121.8(6) ?
C8 C9 C10 . . 118.6(7) ?
C8 C9 H9 . . 120.7 ?
C10 C9 H9 . . 120.7 ?
C11 C10 C9 . . 118.9(7) ?
C11 C10 H10 . . 120.5 ?
C9 C10 H10 . . 120.5 ?
C12 C11 C10 . . 119.1(7) ?
C12 C11 H11 . . 120.5 ?
C10 C11 H11 . . 120.5 ?
N3 C12 C11 . . 122.4(7) ?
N3 C12 H12 . . 118.8 ?
C11 C12 H12 . . 118.8 ?
C14 C13 N2 . . 114.5(5) ?
C14 C13 C20 . . 111.9(6) ?
N2 C13 C20 . . 111.8(6) ?
C14 C13 H13 . . 106.0 ?
N2 C13 H13 . . 106.0 ?
C20 C13 H13 . . 106.0 ?
C19 C14 C15 . . 117.3(6) ?
C19 C14 C13 . . 119.9(6) ?
C15 C14 C13 . . 122.7(6) ?
C14 C15 C16 . . 120.3(7) ?
C14 C15 H15 . . 119.9 ?
C16 C15 H15 . . 119.9 ?
C17 C16 C15 . . 120.7(8) ?
C17 C16 H16 . . 119.7 ?
C15 C16 H16 . . 119.7 ?
C16 C17 C18 . . 120.7(7) ?
C16 C17 H17 . . 119.7 ?
C18 C17 H17 . . 119.7 ?
C17 C18 C19 . . 118.6(8) ?
C17 C18 H18 . . 120.7 ?
C19 C18 H18 . . 120.7 ?
C14 C19 C18 . . 122.4(7) ?
C14 C19 H19 . . 118.8 ?
C18 C19 H19 . . 118.8 ?
C13 C20 H20A . . 109.5 ?
C13 C20 H20B . . 109.5 ?
H20A C20 H20B . . 109.5 ?
C13 C20 H20C . . 109.5 ?
H20A C20 H20C . . 109.5 ?
H20B C20 H20C . . 109.5 ?

loop_
_geom_bond_atom_site_label_1
_geom_bond_atom_site_label_2
_geom_bond_site_symmetry_2
_geom_bond_distance
_geom_bond_publ_flag
Cu1 N4 . 1.961(6) ?
Cu1 N7 . 1.978(5) ?
Cu1 N1 . 2.013(5) ?
Cu1 N2 . 2.135(5) ?
Cu1 N3 . 2.178(5) ?
N1 C5 . 1.337(7) ?
N1 C1 . 1.339(8) ?
N2 C7 . 1.466(7) ?
N2 C6 . 1.477(6) ?
N2 C13 . 1.514(7) ?
N3 C8 . 1.332(7) ?
N3 C12 . 1.342(7) ?
N4 N5 . 1.169(8) ?
N5 N6 . 1.144(7) ?
N7 N8 . 1.168(7) ?
N8 N9 . 1.137(8) ?
C1 C2 . 1.357(9) ?
C1 H1 . 0.9300 ?
C2 C3 . 1.377(10) ?
C2 H2 . 0.9300 ?
C3 C4 . 1.366(10) ?
C3 H3 . 0.9300 ?
C4 C5 . 1.366(8) ?
C4 H4 . 0.9300 ?
C5 C6 . 1.517(10) ?
C6 H6A . 0.9700 ?
C6 H6B . 0.9700 ?
C7 C8 . 1.520(7) ?
C7 H7A . 0.9700 ?
C7 H7B . 0.9700 ?
C8 C9 . 1.363(8) ?
C9 C10 . 1.380(8) ?
C9 H9 . 0.9300 ?
C10 C11 . 1.371(10) ?
C10 H10 . 0.9300 ?
C11 C12 . 1.367(9) ?
C11 H11 . 0.9300 ?
C12 H12 . 0.9300 ?
C13 C14 . 1.508(9) ?
C13 C20 . 1.522(8) ?
C13 H13 . 0.9800 ?
C14 C19 . 1.386(8) ?
C14 C15 . 1.388(8) ?
C15 C16 . 1.395(9) ?
C15 H15 . 0.9300 ?
C16 C17 . 1.360(11) ?
C16 H16 . 0.9300 ?
C17 C18 . 1.369(10) ?
C17 H17 . 0.9300 ?
C18 C19 . 1.389(9) ?
C18 H18 . 0.9300 ?
C19 H19 . 0.9300 ?
C20 H20A . 0.9600 ?
C20 H20B . 0.9600 ?
C20 H20C . 0.9600 ?

loop_
_geom_hbond_atom_site_label_D
_geom_hbond_atom_site_label_H
_geom_hbond_atom_site_label_A
_geom_hbond_site_symmetry_A
_geom_hbond_distance_DH
_geom_hbond_distance_HA
_geom_hbond_distance_DA
_geom_hbond_angle_DHA
_geom_hbond_publ_flag
C3 H3 N6 1_556 0.93 2.59 3.261(11) 129 y

loop_
_geom_torsion_atom_site_label_1
_geom_torsion_atom_site_label_2
_geom_torsion_atom_site_label_3
_geom_torsion_atom_site_label_4
_geom_torsion_site_symmetry_1
_geom_torsion_site_symmetry_2
_geom_torsion_site_symmetry_3
_geom_torsion_site_symmetry_4
_geom_torsion
_geom_torsion_publ_flag
N4 Cu1 N1 C5 . . . . 159.9(4) ?
N7 Cu1 N1 C5 . . . . -95.6(6) ?
N2 Cu1 N1 C5 . . . . -15.2(4) ?
N3 Cu1 N1 C5 . . . . 59.3(4) ?
N4 Cu1 N1 C1 . . . . -21.8(5) ?
N7 Cu1 N1 C1 . . . . 82.7(6) ?
N2 Cu1 N1 C1 . . . . 163.1(5) ?
N3 Cu1 N1 C1 . . . . -122.4(5) ?
N4 Cu1 N2 C7 . . . . 114.6(13) ?
N7 Cu1 N2 C7 . . . . -68.0(4) ?
N1 Cu1 N2 C7 . . . . 143.3(4) ?
N3 Cu1 N2 C7 . . . . 31.2(3) ?
N4 Cu1 N2 C6 . . . . -1.1(15) ?
N7 Cu1 N2 C6 . . . . 176.3(4) ?
N1 Cu1 N2 C6 . . . . 27.6(3) ?
N3 Cu1 N2 C6 . . . . -84.5(4) ?
N4 Cu1 N2 C13 . . . . -125.2(13) ?
N7 Cu1 N2 C13 . . . . 52.2(4) ?
N1 Cu1 N2 C13 . . . . -96.5(4) ?
N3 Cu1 N2 C13 . . . . 151.4(4) ?
N4 Cu1 N3 C8 . . . . 170.0(4) ?
N7 Cu1 N3 C8 . . . . 70.2(4) ?
N1 Cu1 N3 C8 . . . . -96.7(4) ?
N2 Cu1 N3 C8 . . . . -20.4(4) ?
N4 Cu1 N3 C12 . . . . -1.1(6) ?
N7 Cu1 N3 C12 . . . . -101.0(5) ?
N1 Cu1 N3 C12 . . . . 92.1(5) ?
N2 Cu1 N3 C12 . . . . 168.5(5) ?
N7 Cu1 N4 N5 . . . . 43.4(7) ?
N1 Cu1 N4 N5 . . . . -167.6(6) ?
N2 Cu1 N4 N5 . . . . -139.2(11) ?
N3 Cu1 N4 N5 . . . . -57.8(6) ?
N4 Cu1 N7 N8 . . . . -71.0(7) ?
N1 Cu1 N7 N8 . . . . -173.1(6) ?
N2 Cu1 N7 N8 . . . . 109.5(7) ?
N3 Cu1 N7 N8 . . . . 30.7(7) ?
C5 N1 C1 C2 . . . . -3.1(9) ?
Cu1 N1 C1 C2 . . . . 178.7(5) ?
N1 C1 C2 C3 . . . . 0.3(10) ?
C1 C2 C3 C4 . . . . 2.2(10) ?
C2 C3 C4 C5 . . . . -1.9(10) ?
C1 N1 C5 C4 . . . . 3.4(8) ?
Cu1 N1 C5 C4 . . . . -178.2(4) ?
C1 N1 C5 C6 . . . . 179.8(5) ?
Cu1 N1 C5 C6 . . . . -1.7(6) ?
C3 C4 C5 N1 . . . . -0.9(9) ?
C3 C4 C5 C6 . . . . -177.1(6) ?
C7 N2 C6 C5 . . . . -148.8(5) ?
C13 N2 C6 C5 . . . . 86.0(6) ?
Cu1 N2 C6 C5 . . . . -35.9(5) ?
N1 C5 C6 N2 . . . . 27.1(7) ?
C4 C5 C6 N2 . . . . -156.5(5) ?
C6 N2 C7 C8 . . . . 72.5(6) ?
C13 N2 C7 C8 . . . . -160.1(5) ?
Cu1 N2 C7 C8 . . . . -39.6(5) ?
C12 N3 C8 C9 . . . . -1.9(9) ?
Cu1 N3 C8 C9 . . . . -174.1(5) ?
C12 N3 C8 C7 . . . . 176.1(5) ?
Cu1 N3 C8 C7 . . . . 3.9(6) ?
N2 C7 C8 N3 . . . . 24.9(7) ?
N2 C7 C8 C9 . . . . -157.1(5) ?
N3 C8 C9 C10 . . . . 2.5(9) ?
C7 C8 C9 C10 . . . . -175.4(6) ?
C8 C9 C10 C11 . . . . -2.0(10) ?
C9 C10 C11 C12 . . . . 1.0(10) ?
C8 N3 C12 C11 . . . . 0.8(9) ?
Cu1 N3 C12 C11 . . . . 171.6(5) ?
C10 C11 C12 N3 . . . . -0.4(10) ?
C7 N2 C13 C14 . . . . -68.9(7) ?
C6 N2 C13 C14 . . . . 55.8(7) ?
Cu1 N2 C13 C14 . . . . 174.0(4) ?
C7 N2 C13 C20 . . . . 162.5(6) ?
C6 N2 C13 C20 . . . . -72.8(7) ?
Cu1 N2 C13 C20 . . . . 45.4(7) ?
N2 C13 C14 C19 . . . . 86.4(7) ?
C20 C13 C14 C19 . . . . -145.1(6) ?
N2 C13 C14 C15 . . . . -96.2(7) ?
C20 C13 C14 C15 . . . . 32.3(9) ?
C13 C14 C15 C16 . . . . -176.8(6) ?
C15 C16 C17 C18 . . . . -0.7(12) ?
C16 C17 C18 C19 . . . . 0.8(11) ?
C15 C14 C19 C18 . . . . -0.6(9) ?
C13 C14 C19 C18 . . . . 177.0(6) ?
